data_8101908
loop_
_publ_author_name
'Li, M.-F.'
'Shan, Y.-K.'

_publ_section_title
;
Crystal structure of trans-bis(triphenylphospine oxide)-tetrachlorotitanum
(IV), TiCl~4~[(C~6~H~5~)~3~PO]~2~
;
_journal_issue 1
_journal_name_full 'Zeitschrift f\"ur Kristallographie - New Crystal Structures'
_journal_page_first 41
_journal_page_last 42
_journal_volume 221
_journal_year 2006
_chemical_formula_structural TiCl4[(C6H5)3PO]2
_chemical_formula_sum 'C36 H30 Cl4 O2 P2 Ti'
_chemical_formula_weight 746.21
_chemical_name_systematic
; 
trans-bis(triphenylphospine oxide)tetrachlorotitanum(IV)
;
_space_group_IT_number 2
_symmetry_cell_setting triclinic
_symmetry_space_group_name_Hall '-P 1'
_symmetry_space_group_name_H-M 'P -1'
_atom_sites_solution_hydrogens geom
_atom_sites_solution_primary direct
_atom_sites_solution_secondary difmap
_audit_creation_method SHELXL-97
_cell_angle_alpha 102.100(2)
_cell_angle_beta 108.657(2)
_cell_angle_gamma 92.652(2)
_cell_formula_units_Z 1
_cell_length_a 9.4920(13)
_cell_length_b 9.6398(13)
_cell_length_c 10.4285(13)
_cell_measurement_temperature 273(2)
_cell_volume 877.3(2)
_computing_molecular_graphics 'SHELXS-97 (Sheldrick, 1990)'
_computing_publication_material 'SHELXS-97 (Sheldrick, 1990)'
_computing_structure_refinement 'SHELXL-97 (Sheldrick, 1997)'
_computing_structure_solution 'SHELXS-97 (Sheldrick, 1990)'
_diffrn_ambient_temperature 273(2)
_diffrn_measured_fraction_theta_full 0.964
_diffrn_measured_fraction_theta_max 0.964
_diffrn_measurement_device_type 'Siemens SMART CCD'
_diffrn_measurement_method phi/omega
_diffrn_radiation_monochromator graphite
_diffrn_radiation_source 'fine-focus sealed tube'
_diffrn_radiation_type MoK\a
_diffrn_radiation_wavelength 0.71073
_diffrn_reflns_av_R_equivalents 0.0202
_diffrn_reflns_av_sigmaI/netI 0.0678
_diffrn_reflns_limit_h_max 12
_diffrn_reflns_limit_h_min -11
_diffrn_reflns_limit_k_max 8
_diffrn_reflns_limit_k_min -12
_diffrn_reflns_limit_l_max 12
_diffrn_reflns_limit_l_min -13
_diffrn_reflns_number 6070
_diffrn_reflns_theta_full 28.30
_diffrn_reflns_theta_max 28.30
_diffrn_reflns_theta_min 2.12
_diffrn_standards_decay_% 0
_diffrn_standards_number 0
_exptl_absorpt_coefficient_mu 0.671
_exptl_crystal_colour yellow
_exptl_crystal_density_diffrn 1.412
_exptl_crystal_density_method 'not measured'
_exptl_crystal_description block
_exptl_crystal_F_000 382
_exptl_crystal_size_max 0.22
_exptl_crystal_size_mid 0.20
_exptl_crystal_size_min 0.15
_refine_diff_density_max 0.337
_refine_diff_density_min -0.264
_refine_diff_density_rms 0.059
_refine_ls_extinction_method none
_refine_ls_goodness_of_fit_ref 1.031
_refine_ls_hydrogen_treatment mixed
_refine_ls_matrix_type full
_refine_ls_number_parameters 205
_refine_ls_number_reflns 4207
_refine_ls_number_restraints 0
_refine_ls_restrained_S_all 1.031
_refine_ls_R_factor_all 0.0846
_refine_ls_R_factor_gt 0.0426
_refine_ls_shift/su_max 0.009
_refine_ls_shift/su_mean 0.001
_refine_ls_structure_factor_coef Fsqd
_refine_ls_weighting_details 'calc w=1/[\s^2^(Fo^2^)+(0.0448P)^2^+0.0000P] where P=(Fo^2^+2Fc^2^)/3'
_refine_ls_weighting_scheme calc
_refine_ls_wR_factor_gt 0.0914
_refine_ls_wR_factor_ref 0.1060
_reflns_number_gt 2709
_reflns_number_total 4207
_reflns_threshold_expression >2sigma(I)
_cod_data_source_file 1267-1701.cff
_cod_data_source_block compound_1
_cod_original_sg_symbol_H-M P-1
_cod_database_code 8101908

loop_
_symmetry_equiv_pos_as_xyz
'x, y, z'
'-x, -y, -z'

loop_
_atom_site_label
_atom_site_type_symbol
_atom_site_fract_x
_atom_site_fract_y
_atom_site_fract_z
_atom_site_U_iso_or_equiv
_atom_site_adp_type
_atom_site_occupancy
_atom_site_symmetry_multiplicity
_atom_site_Wyckoff_symbol
_atom_site_calc_flag
_atom_site_refinement_flags
_atom_site_disorder_assembly
_atom_site_disorder_group
Ti1 Ti 0.5000 1.0000 1.0000 0.02946(16) Uani 1 1 d d S . .
P1 P 0.26687(7) 0.73122(7) 0.74152(6) 0.03279(16) Uani 1 2 i d . . .
Cl1 Cl 0.32164(7) 1.14132(7) 0.90426(7) 0.04536(19) Uani 1 2 i d . . .
Cl2 Cl 0.36323(7) 0.94943(7) 1.13851(7) 0.04712(19) Uani 1 2 i d . . .
O1 O 0.39086(17) 0.83569(17) 0.85572(16) 0.0399(4) Uani 1 2 i d . . .
C1 C 0.1137(3) 0.6926(3) 0.7980(2) 0.0375(6) Uani 1 2 i d . . .
C2 C 0.0455(3) 0.8051(3) 0.8483(3) 0.0514(7) Uani 1 2 i d . . .
H2 H 0.0826 0.8984 0.8555 0.062 Uiso 1 2 i calc R . .
C3 C -0.0767(3) 0.7801(4) 0.8879(3) 0.0637(9) Uani 1 2 i d . . .
H3 H -0.1220 0.8561 0.9218 0.076 Uiso 1 2 i calc R . .
C4 C -0.1313(4) 0.6423(4) 0.8770(4) 0.0728(10) Uani 1 2 i d . . .
H4 H -0.2145 0.6251 0.9028 0.087 Uiso 1 2 i calc R . .
C5 C -0.0638(4) 0.5293(4) 0.8283(4) 0.0756(10) Uani 1 2 i d . . .
H5 H -0.1012 0.4363 0.8220 0.091 Uiso 1 2 i calc R . .
C6 C 0.0588(3) 0.5532(3) 0.7888(3) 0.0549(8) Uani 1 2 i d . . .
H6 H 0.1045 0.4767 0.7562 0.066 Uiso 1 2 i calc R . .
C7 C 0.3429(3) 0.5698(2) 0.6952(3) 0.0371(6) Uani 1 2 i d . . .
C8 C 0.4429(3) 0.5206(3) 0.8011(3) 0.0525(7) Uani 1 2 i d . . .
H8 H 0.4727 0.5741 0.8927 0.063 Uiso 1 2 i calc R . .
C9 C 0.4976(4) 0.3928(3) 0.7703(4) 0.0658(9) Uani 1 2 i d . . .
H9 H 0.5627 0.3591 0.8415 0.079 Uiso 1 2 i calc R . .
C10 C 0.4572(4) 0.3159(3) 0.6374(4) 0.0729(10) Uani 1 2 i d . . .
H10 H 0.4953 0.2298 0.6178 0.087 Uiso 1 2 i calc R . .
C11 C 0.3605(4) 0.3633(3) 0.5304(4) 0.0765(10) Uani 1 2 i d . . .
H11 H 0.3337 0.3097 0.4390 0.092 Uiso 1 2 i calc R . .
C12 C 0.3035(3) 0.4912(3) 0.5595(3) 0.0546(7) Uani 1 2 i d . . .
H12 H 0.2386 0.5242 0.4876 0.065 Uiso 1 2 i calc R . .
C13 C 0.1974(3) 0.8020(3) 0.5915(2) 0.0376(6) Uani 1 2 i d . . .
C14 C 0.0471(3) 0.7750(3) 0.5092(3) 0.0526(7) Uani 1 2 i d . . .
H14 H -0.0209 0.7245 0.5350 0.063 Uiso 1 2 i calc R . .
C15 C -0.0009(4) 0.8239(3) 0.3882(3) 0.0686(10) Uani 1 2 i d . . .
H15 H -0.1015 0.8061 0.3329 0.082 Uiso 1 2 i calc R . .
C16 C 0.0989(5) 0.8981(4) 0.3496(3) 0.0704(10) Uani 1 2 i d . . .
H16 H 0.0666 0.9278 0.2667 0.084 Uiso 1 2 i calc R . .
C17 C 0.2467(4) 0.9287(4) 0.4331(3) 0.0673(9) Uani 1 2 i d . . .
H17 H 0.3135 0.9817 0.4079 0.081 Uiso 1 2 i calc R . .
C18 C 0.2970(3) 0.8816(3) 0.5539(3) 0.0544(7) Uani 1 2 i d . . .
H18 H 0.3971 0.9029 0.6101 0.065 Uiso 1 2 i calc R . .

loop_
_atom_site_aniso_label
_atom_site_aniso_U_11
_atom_site_aniso_U_22
_atom_site_aniso_U_33
_atom_site_aniso_U_23
_atom_site_aniso_U_13
_atom_site_aniso_U_12
Ti1 0.0282(3) 0.0329(3) 0.0266(3) 0.0083(3) 0.0072(3) 0.0072(2)
P1 0.0325(3) 0.0327(3) 0.0303(3) 0.0056(3) 0.0077(3) 0.0065(3)
Cl1 0.0393(4) 0.0506(4) 0.0485(4) 0.0217(3) 0.0099(3) 0.0188(3)
Cl2 0.0446(4) 0.0620(5) 0.0442(4) 0.0216(3) 0.0215(3) 0.0108(3)
O1 0.0392(9) 0.0383(10) 0.0343(10) 0.0034(8) 0.0052(8) 0.0022(8)
C1 0.0325(13) 0.0423(15) 0.0340(14) 0.0056(11) 0.0081(11) 0.0052(11)
C2 0.0443(16) 0.0484(18) 0.062(2) 0.0111(15) 0.0195(15) 0.0111(13)
C3 0.0476(17) 0.073(2) 0.076(2) 0.0110(18) 0.0322(17) 0.0178(16)
C4 0.057(2) 0.085(3) 0.085(3) 0.014(2) 0.0405(19) -0.0022(18)
C5 0.078(2) 0.062(2) 0.095(3) 0.0110(19) 0.048(2) -0.0082(19)
C6 0.0596(18) 0.0466(18) 0.063(2) 0.0083(15) 0.0312(16) 0.0019(14)
C7 0.0371(13) 0.0292(13) 0.0459(15) 0.0062(11) 0.0166(12) 0.0052(10)
C8 0.0583(18) 0.0490(18) 0.0516(17) 0.0164(14) 0.0162(15) 0.0159(14)
C9 0.067(2) 0.052(2) 0.083(3) 0.0279(19) 0.0208(19) 0.0267(16)
C10 0.078(2) 0.0455(19) 0.103(3) 0.015(2) 0.041(2) 0.0252(17)
C11 0.091(3) 0.057(2) 0.073(2) -0.0134(18) 0.033(2) 0.0206(19)
C12 0.0574(18) 0.0488(18) 0.0511(18) 0.0016(14) 0.0148(15) 0.0161(14)
C13 0.0424(14) 0.0365(14) 0.0304(13) 0.0072(11) 0.0072(11) 0.0120(11)
C14 0.0504(17) 0.0464(17) 0.0491(17) 0.0129(13) -0.0009(14) 0.0105(13)
C15 0.072(2) 0.064(2) 0.0478(19) 0.0113(16) -0.0105(17) 0.0257(17)
C16 0.112(3) 0.064(2) 0.0378(17) 0.0229(16) 0.017(2) 0.039(2)
C17 0.089(3) 0.075(2) 0.0496(19) 0.0285(17) 0.0296(19) 0.0185(19)
C18 0.0538(17) 0.069(2) 0.0429(16) 0.0183(15) 0.0160(14) 0.0093(15)

loop_
_atom_type_symbol
_atom_type_description
_atom_type_scat_dispersion_real
_atom_type_scat_dispersion_imag
_atom_type_scat_source
C C 0.0033 0.0016 'International Tables Vol C Tables 4.2.6.8 and 6.1.1.4'
H H 0.0000 0.0000 'International Tables Vol C Tables 4.2.6.8 and 6.1.1.4'
O O 0.0106 0.0060 'International Tables Vol C Tables 4.2.6.8 and 6.1.1.4'
P P 0.1023 0.0942 'International Tables Vol C Tables 4.2.6.8 and 6.1.1.4'
Cl Cl 0.1484 0.1585 'International Tables Vol C Tables 4.2.6.8 and 6.1.1.4'
Ti Ti 0.2776 0.4457 'International Tables Vol C Tables 4.2.6.8 and 6.1.1.4'

loop_
_geom_angle_atom_site_label_1
_geom_angle_atom_site_label_2
_geom_angle_atom_site_label_3
_geom_angle
_geom_angle_site_symmetry_1
_geom_angle_site_symmetry_3
_geom_angle_publ_flag
O1 Ti1 O1 180.00 . 2_677 ?
O1 Ti1 Cl1 90.10(5) . . ?
O1 Ti1 Cl1 89.90(5) 2_677 . ?
O1 Ti1 Cl1 89.90(5) . 2_677 ?
O1 Ti1 Cl1 90.10(5) 2_677 2_677 ?
Cl1 Ti1 Cl1 180.0 . 2_677 ?
O1 Ti1 Cl2 90.06(5) . 2_677 ?
O1 Ti1 Cl2 89.94(5) 2_677 2_677 ?
Cl1 Ti1 Cl2 89.88(2) . 2_677 ?
Cl1 Ti1 Cl2 90.12(2) 2_677 2_677 ?
O1 Ti1 Cl2 89.94(5) . . ?
O1 Ti1 Cl2 90.06(5) 2_677 . ?
Cl1 Ti1 Cl2 90.12(2) . . ?
Cl1 Ti1 Cl2 89.88(2) 2_677 . ?
Cl2 Ti1 Cl2 180.0 2_677 . ?
O1 P1 C13 110.71(11) . . ?
O1 P1 C7 108.14(11) . . ?
C13 P1 C7 108.97(12) . . ?
O1 P1 C1 111.54(11) . . ?
C13 P1 C1 108.17(12) . . ?
C7 P1 C1 109.28(12) . . ?
P1 O1 Ti1 163.24(11) . . ?
C6 C1 C2 119.5(2) . . ?
C6 C1 P1 122.0(2) . . ?
C2 C1 P1 118.6(2) . . ?
C3 C2 C1 120.6(3) . . ?
C2 C3 C4 119.6(3) . . ?
C3 C4 C5 120.5(3) . . ?
C6 C5 C4 120.4(3) . . ?
C5 C6 C1 119.5(3) . . ?
C12 C7 C8 119.2(2) . . ?
C12 C7 P1 122.5(2) . . ?
C8 C7 P1 118.3(2) . . ?
C9 C8 C7 120.0(3) . . ?
C10 C9 C8 120.4(3) . . ?
C9 C10 C11 120.9(3) . . ?
C10 C11 C12 119.6(3) . . ?
C7 C12 C11 120.0(3) . . ?
C18 C13 C14 119.5(2) . . ?
C18 C13 P1 119.13(19) . . ?
C14 C13 P1 121.3(2) . . ?
C15 C14 C13 119.6(3) . . ?
C16 C15 C14 120.4(3) . . ?
C15 C16 C17 120.1(3) . . ?
C18 C17 C16 120.6(3) . . ?
C17 C18 C13 119.8(3) . . ?

loop_
_geom_bond_atom_site_label_1
_geom_bond_atom_site_label_2
_geom_bond_distance
_geom_bond_site_symmetry_2
_geom_bond_publ_flag
Ti1 O1 1.9229(15) . ?
Ti1 O1 1.9229(15) 2_677 ?
Ti1 Cl1 2.3283(6) . ?
Ti1 Cl1 2.3283(6) 2_677 ?
Ti1 Cl2 2.3336(6) 2_677 ?
Ti1 Cl2 2.3336(6) . ?
P1 O1 1.5193(16) . ?
P1 C1 1.785(2) . ?
P1 C7 1.785(2) . ?
P1 C13 1.783(2) . ?
C1 C2 1.384(4) . ?
C1 C6 1.391(3) . ?
C2 C3 1.377(4) . ?
C3 C4 1.371(4) . ?
C4 C5 1.377(5) . ?
C5 C6 1.379(4) . ?
C7 C8 1.392(3) . ?
C7 C12 1.379(4) . ?
C8 C9 1.375(4) . ?
C9 C10 1.349(5) . ?
C10 C11 1.376(5) . ?
C11 C12 1.384(4) . ?
C13 C14 1.389(3) . ?
C13 C18 1.390(4) . ?
C14 C15 1.386(4) . ?
C15 C16 1.368(5) . ?
C16 C17 1.374(5) . ?
C17 C18 1.377(4) . ?
